data_4063501
loop_
_publ_author_name
'Ito, Masato'
'Osaku, Akihide'
'Kobayashi, Chika'
'Shiibashi, Akira'
'Ikariya, Takao'

_publ_section_title
;
 A Convenient Method for the Synthesis of Protic 2-(Tertiary
 phosphino)-1-amines and Their Cp*RuCl Complexes
;
_journal_issue 2
_journal_name_full Organometallics
_journal_page_first 390
_journal_page_last 393
_journal_paper_doi 10.1021/om801042b
_journal_volume 28
_journal_year 2009
_chemical_absolute_configuration 'CHOOSE rm ad rmad syn or unk'
_chemical_formula_moiety 'C28 H37 Cl N P Ru '
_chemical_formula_sum 'C28 H37 Cl N P Ru'
_chemical_formula_weight 555.10
_space_group_IT_number 4
_symmetry_cell_setting monoclinic
_symmetry_Int_Tables_number 4
_symmetry_space_group_name_Hall 'P 2yb'
_symmetry_space_group_name_H-M 'P 1 21 1'
_cell_angle_alpha 90.0000
_cell_angle_beta 110.884(12)
_cell_angle_gamma 90.0000
_cell_formula_units_Z 2
_cell_length_a 9.804(9)
_cell_length_b 12.792(11)
_cell_length_c 11.427(11)
_cell_measurement_reflns_used 4681
_cell_measurement_temperature 193.1
_cell_measurement_theta_max 27.5
_cell_measurement_theta_min 3.4
_cell_volume 1339(2)
_computing_cell_refinement CrystalClear
_computing_data_collection CrystalClear
_computing_data_reduction CrystalStructure
_computing_publication_material 'CrystalStructure 3.8'
_computing_structure_refinement CRYSTALS
_computing_structure_solution SIR92
_diffrn_detector_area_resol_mean 7.31
_diffrn_measured_fraction_theta_full 0.972
_diffrn_measured_fraction_theta_max 0.972
_diffrn_measurement_device_type 'Rigaku Saturn'
_diffrn_measurement_method \w
_diffrn_radiation_type 'Mo K\a'
_diffrn_radiation_wavelength 0.71070
_diffrn_reflns_av_R_equivalents 0.063
_diffrn_reflns_limit_h_max 11
_diffrn_reflns_limit_h_min -12
_diffrn_reflns_limit_k_max 16
_diffrn_reflns_limit_k_min -16
_diffrn_reflns_limit_l_max 11
_diffrn_reflns_limit_l_min -14
_diffrn_reflns_number 10680
_diffrn_reflns_theta_full 27.47
_diffrn_reflns_theta_max 27.47
_exptl_absorpt_coefficient_mu 0.761
_exptl_absorpt_correction_T_max 0.927
_exptl_absorpt_correction_T_min 0.819
_exptl_absorpt_correction_type multi-scan
_exptl_absorpt_process_details 'Jacobson, R. (1998) Private communication'
_exptl_crystal_colour orange
_exptl_crystal_density_diffrn 1.377
_exptl_crystal_density_method 'not measured'
_exptl_crystal_description block
_exptl_crystal_F_000 576.00
_exptl_crystal_size_max 0.20
_exptl_crystal_size_mid 0.20
_exptl_crystal_size_min 0.10
_refine_diff_density_max 4.23
_refine_diff_density_min -2.17
_refine_ls_abs_structure_details 'Flack, H. D. (1983), Acta Cryst. A39, 876-881.  2701 Friedel Pairs'
_refine_ls_abs_structure_Flack 0.03(3)
_refine_ls_extinction_coef 71(15)
_refine_ls_extinction_method 'Larson (1970) Crystallographic Computing eq. 22'
_refine_ls_goodness_of_fit_ref 1.000
_refine_ls_hydrogen_treatment constr
_refine_ls_number_parameters 328
_refine_ls_number_reflns 10680
_refine_ls_R_factor_gt 0.0531
_refine_ls_shift/su_max 0.0000
_refine_ls_structure_factor_coef Fsqd
_refine_ls_weighting_details 'w = 1/[0.0005Fo^2^ + 0.9000\s(Fo^2^) + 0.3300]/(4Fo^2^)'
_refine_ls_weighting_scheme calc
_refine_ls_wR_factor_ref 0.1353
_reflns_number_gt 7774
_reflns_number_total 10680
_reflns_threshold_expression F^2^>2.0\s(F^2^)
_cod_data_source_file om801042b_si_004.cif
_cod_data_source_block '__CpRuClPN2'
_cod_original_formula_sum 'C28 H37 Cl N P Ru '
_cod_database_code 4063501

loop_
_symmetry_equiv_pos_site_id
_symmetry_equiv_pos_as_xyz
1 +X,+Y,+Z
2 -X,1/2+Y,-Z

loop_
_atom_site_label
_atom_site_type_symbol
_atom_site_fract_x
_atom_site_fract_y
_atom_site_fract_z
_atom_site_U_iso_or_equiv
_atom_site_adp_type
_atom_site_occupancy
_atom_site_symmetry_multiplicity
_atom_site_calc_flag
_atom_site_refinement_flags
_atom_site_disorder_assembly
_atom_site_disorder_group
Ru(1) Ru 0.16949(4) 0.15255(8) 0.06949(3) 0.02836(10) Uani 1.00 1 d . . .
Cl(1) Cl 0.06964(14) 0.33342(13) 0.03576(14) 0.0395(3) Uani 1.00 1 d . . .
P(1) P 0.11626(14) 0.13491(15) 0.24765(13) 0.0335(4) Uani 1.00 1 d . . .
N(1) N -0.0613(4) 0.1030(3) -0.0143(4) 0.0299(11) Uani 1.00 1 d . . .
C(1) C 0.3164(5) 0.0273(4) 0.0597(5) 0.0319(15) Uani 1.00 1 d . . .
C(2) C 0.3973(5) 0.1081(4) 0.1420(5) 0.0303(15) Uani 1.00 1 d . . .
C(3) C 0.3797(6) 0.2020(4) 0.0708(5) 0.0381(17) Uani 1.00 1 d . . .
C(4) C 0.2909(5) 0.1788(3) -0.0588(5) 0.0300(15) Uani 1.00 1 d . . .
C(5) C 0.2537(5) 0.0716(4) -0.0651(5) 0.0356(17) Uani 1.00 1 d . . .
C(6) C 0.3272(6) -0.0887(4) 0.0903(5) 0.0435(18) Uani 1.00 1 d . . .
C(7) C 0.4966(5) 0.0938(4) 0.2744(5) 0.0458(17) Uani 1.00 1 d . . .
C(8) C 0.4544(6) 0.3046(4) 0.1188(6) 0.0475(19) Uani 1.00 1 d . . .
C(9) C 0.2499(7) 0.2545(5) -0.1664(6) 0.059(2) Uani 1.00 1 d . . .
C(10) C 0.1707(7) 0.0087(5) -0.1786(5) 0.054(2) Uani 1.00 1 d . . .
C(11) C 0.2018(6) 0.0305(5) 0.3604(5) 0.0376(19) Uani 1.00 1 d . . .
C(12) C 0.1835(6) -0.0737(4) 0.3190(5) 0.0399(18) Uani 1.00 1 d . . .
C(13) C 0.2504(8) -0.1556(5) 0.4000(6) 0.059(2) Uani 1.00 1 d . . .
C(14) C 0.3343(7) -0.1352(5) 0.5225(6) 0.061(2) Uani 1.00 1 d . . .
C(15) C 0.3538(7) -0.0337(6) 0.5658(6) 0.059(2) Uani 1.00 1 d . . .
C(16) C 0.2889(6) 0.0490(5) 0.4865(5) 0.0465(18) Uani 1.00 1 d . . .
C(17) C 0.1290(7) 0.2475(5) 0.3491(5) 0.0421(19) Uani 1.00 1 d . . .
C(18) C 0.2392(8) 0.3199(6) 0.3645(7) 0.061(2) Uani 1.00 1 d . . .
C(19) C 0.2605(8) 0.4049(6) 0.4453(7) 0.073(2) Uani 1.00 1 d . . .
C(20) C 0.1682(8) 0.4218(5) 0.5087(7) 0.067(2) Uani 1.00 1 d . . .
C(21) C 0.0566(8) 0.3530(7) 0.4940(7) 0.087(3) Uani 1.00 1 d . . .
C(22) C 0.0369(7) 0.2652(6) 0.4170(7) 0.076(2) Uani 1.00 1 d . . .
C(23) C -0.0784(5) 0.0931(4) 0.1928(5) 0.0421(17) Uani 1.00 1 d . . .
C(24) C -0.1537(4) 0.1304(4) 0.0591(4) 0.0351(16) Uani 1.00 1 d . . .
C(25) C -0.3088(5) 0.0877(4) 0.0047(6) 0.0447(18) Uani 1.00 1 d . . .
C(26) C -0.3842(5) 0.1174(4) -0.1327(5) 0.0492(18) Uani 1.00 1 d . . .
C(27) C -0.2904(6) 0.0893(5) -0.2070(5) 0.0519(19) Uani 1.00 1 d . . .
C(28) C -0.1360(5) 0.1346(5) -0.1482(4) 0.0397(16) Uani 1.00 1 d . . .
H(1) H 0.3893 -0.0980 0.1751 0.057 Uiso 1.00 1 c R . .
H(2) H 0.3659 -0.1256 0.0371 0.056 Uiso 1.00 1 c R . .
H(3) H 0.2326 -0.1148 0.0792 0.057 Uiso 1.00 1 c R . .
H(4) H 0.5422 0.1583 0.3076 0.052 Uiso 1.00 1 c R . .
H(5) H 0.5692 0.0436 0.2775 0.052 Uiso 1.00 1 c R . .
H(6) H 0.4415 0.0698 0.3226 0.052 Uiso 1.00 1 c R . .
H(7) H 0.4281 0.3534 0.0518 0.059 Uiso 1.00 1 c R . .
H(8) H 0.5573 0.2950 0.1500 0.059 Uiso 1.00 1 c R . .
H(9) H 0.4246 0.3303 0.1840 0.059 Uiso 1.00 1 c R . .
H(10) H 0.1878 0.2202 -0.2398 0.074 Uiso 1.00 1 c R . .
H(11) H 0.3349 0.2788 -0.1795 0.074 Uiso 1.00 1 c R . .
H(12) H 0.1998 0.3121 -0.1480 0.074 Uiso 1.00 1 c R . .
H(13) H 0.1716 -0.0625 -0.1547 0.070 Uiso 1.00 1 c R . .
H(14) H 0.2162 0.0151 -0.2391 0.070 Uiso 1.00 1 c R . .
H(15) H 0.0727 0.0325 -0.2135 0.070 Uiso 1.00 1 c R . .
H(16) H 0.1250 -0.0876 0.2342 0.048 Uiso 1.00 1 c R . .
H(17) H 0.2356 -0.2256 0.3705 0.071 Uiso 1.00 1 c R . .
H(18) H 0.3802 -0.1915 0.5764 0.071 Uiso 1.00 1 c R . .
H(19) H 0.4117 -0.0210 0.6510 0.070 Uiso 1.00 1 c R . .
H(20) H 0.3025 0.1189 0.5166 0.054 Uiso 1.00 1 c R . .
H(21) H 0.3012 0.3111 0.3176 0.078 Uiso 1.00 1 c R . .
H(22) H 0.3417 0.4502 0.4596 0.095 Uiso 1.00 1 c R . .
H(23) H 0.1798 0.4813 0.5612 0.082 Uiso 1.00 1 c R . .
H(24) H -0.0088 0.3648 0.5371 0.108 Uiso 1.00 1 c R . .
H(25) H -0.0403 0.2176 0.4086 0.101 Uiso 1.00 1 c R . .
H(26) H -0.0595 0.0288 -0.0163 0.036 Uiso 1.00 1 c R . .
H(27) H -0.0836 0.0190 0.1958 0.052 Uiso 1.00 1 c R . .
H(28) H -0.1245 0.1228 0.2454 0.053 Uiso 1.00 1 c R . .
H(29) H -0.1594 0.2045 0.0608 0.043 Uiso 1.00 1 c R . .
H(30) H -0.3054 0.0136 0.0104 0.055 Uiso 1.00 1 c R . .
H(31) H -0.3636 0.1144 0.0519 0.056 Uiso 1.00 1 c R . .
H(32) H -0.4759 0.0829 -0.1660 0.054 Uiso 1.00 1 c R . .
H(33) H -0.3990 0.1909 -0.1373 0.054 Uiso 1.00 1 c R . .
H(34) H -0.2835 0.0153 -0.2092 0.058 Uiso 1.00 1 c R . .
H(35) H -0.3350 0.1153 -0.2898 0.058 Uiso 1.00 1 c R . .
H(36) H -0.1427 0.2087 -0.1503 0.046 Uiso 1.00 1 c R . .
H(37) H -0.0786 0.1123 -0.1952 0.046 Uiso 1.00 1 c R . .

loop_
_atom_site_aniso_label
_atom_site_aniso_U_11
_atom_site_aniso_U_22
_atom_site_aniso_U_33
_atom_site_aniso_U_12
_atom_site_aniso_U_13
_atom_site_aniso_U_23
Ru(1) 0.0260(2) 0.0268(2) 0.0341(2) 0.0013(2) 0.01291(15) 0.0003(2)
Cl(1) 0.0339(7) 0.0273(7) 0.0561(9) 0.0025(6) 0.0145(6) 0.0015(6)
P(1) 0.0277(6) 0.0415(12) 0.0338(6) -0.0022(6) 0.0142(5) -0.0014(7)
N(1) 0.030(2) 0.023(2) 0.037(2) 0.0036(17) 0.012(2) 0.0015(18)
C(1) 0.031(2) 0.023(2) 0.051(3) 0.013(2) 0.025(2) 0.006(2)
C(2) 0.023(2) 0.035(3) 0.040(3) 0.003(2) 0.020(2) 0.006(2)
C(3) 0.029(3) 0.043(3) 0.047(3) -0.000(2) 0.018(3) 0.003(3)
C(4) 0.030(2) 0.033(3) 0.032(2) 0.012(2) 0.017(2) 0.011(2)
C(5) 0.021(2) 0.046(3) 0.045(3) -0.001(2) 0.018(2) -0.006(3)
C(6) 0.048(3) 0.034(3) 0.059(4) 0.009(2) 0.032(3) -0.003(2)
C(7) 0.020(2) 0.058(4) 0.051(3) -0.001(2) 0.004(2) 0.006(3)
C(8) 0.039(3) 0.045(3) 0.063(4) -0.003(2) 0.024(3) 0.006(3)
C(9) 0.055(4) 0.069(5) 0.062(4) 0.009(3) 0.033(4) 0.025(4)
C(10) 0.064(4) 0.065(5) 0.046(4) 0.007(3) 0.037(3) -0.013(3)
C(11) 0.038(3) 0.046(4) 0.036(3) -0.003(2) 0.022(3) 0.007(2)
C(12) 0.042(3) 0.046(3) 0.032(3) 0.005(2) 0.014(2) 0.004(2)
C(13) 0.083(5) 0.048(4) 0.047(4) 0.014(4) 0.026(3) 0.008(3)
C(14) 0.066(4) 0.059(5) 0.053(4) 0.015(3) 0.017(3) 0.015(3)
C(15) 0.056(4) 0.078(5) 0.041(3) -0.002(4) 0.013(3) 0.002(3)
C(16) 0.051(3) 0.049(4) 0.034(3) -0.003(3) 0.009(2) -0.002(2)
C(17) 0.045(3) 0.049(3) 0.038(3) 0.003(3) 0.021(3) 0.002(3)
C(18) 0.071(5) 0.053(5) 0.071(5) -0.009(4) 0.038(4) -0.029(4)
C(19) 0.078(5) 0.068(5) 0.090(6) -0.030(4) 0.049(5) -0.036(4)
C(20) 0.073(5) 0.059(5) 0.072(5) -0.004(4) 0.029(4) -0.028(4)
C(21) 0.066(5) 0.119(7) 0.085(5) -0.008(5) 0.038(4) -0.057(5)
C(22) 0.058(4) 0.101(6) 0.094(5) -0.024(4) 0.058(4) -0.051(5)
C(23) 0.034(3) 0.051(3) 0.046(3) -0.007(2) 0.020(2) -0.004(2)
C(24) 0.026(2) 0.036(4) 0.045(3) -0.005(2) 0.015(2) -0.008(2)
C(25) 0.029(3) 0.043(3) 0.066(4) -0.003(2) 0.023(3) -0.008(3)
C(26) 0.021(2) 0.048(4) 0.066(4) 0.001(2) -0.000(2) -0.009(3)
C(27) 0.045(3) 0.055(4) 0.045(3) -0.002(3) 0.002(3) -0.002(3)
C(28) 0.035(2) 0.043(4) 0.038(2) -0.000(2) 0.009(2) 0.005(2)

loop_
_atom_type_symbol
_atom_type_description
_atom_type_scat_dispersion_real
_atom_type_scat_dispersion_imag
_atom_type_scat_source
C C 0.003 0.002
;
International Tables for Crystallography
(1992, Vol. C, Tables 4.2.6.8 and 6.1.1.4)
;
H H 0.000 0.000
;
International Tables for Crystallography
(1992, Vol. C, Table 6.1.1.4)
;
Cl Cl 0.148 0.159
;
International Tables for Crystallography
(1992, Vol. C, Tables 4.2.6.8 and 6.1.1.4)
;
N N 0.006 0.003
;
International Tables for Crystallography
(1992, Vol. C, Tables 4.2.6.8 and 6.1.1.4)
;
Ru Ru -1.259 0.836
;
International Tables for Crystallography
(1992, Vol. C, Tables 4.2.6.8 and 6.1.1.4)
;
P P 0.102 0.094
;
International Tables for Crystallography
(1992, Vol. C, Tables 4.2.6.8 and 6.1.1.4)
;

loop_
_geom_angle_atom_site_label_1
_geom_angle_atom_site_label_2
_geom_angle_atom_site_label_3
_geom_angle
_geom_angle_publ_flag
_geom_angle_site_symmetry_1
_geom_angle_site_symmetry_2
_geom_angle_site_symmetry_3
Cl(1) Ru(1) P(1) 91.58(6) yes . . .
Cl(1) Ru(1) N(1) 85.06(10) yes . . .
Cl(1) Ru(1) C(1) 154.75(17) yes . . .
Cl(1) Ru(1) C(2) 126.81(14) yes . . .
Cl(1) Ru(1) C(3) 92.90(16) yes . . .
Cl(1) Ru(1) C(4) 91.78(13) yes . . .
Cl(1) Ru(1) C(5) 122.96(16) yes . . .
P(1) Ru(1) N(1) 80.45(13) yes . . .
P(1) Ru(1) C(1) 109.72(17) yes . . .
P(1) Ru(1) C(2) 99.50(17) yes . . .
P(1) Ru(1) C(3) 123.04(17) yes . . .
P(1) Ru(1) C(4) 161.80(12) yes . . .
P(1) Ru(1) C(5) 145.31(17) yes . . .
N(1) Ru(1) C(1) 111.06(17) yes . . .
N(1) Ru(1) C(2) 147.97(18) yes . . .
N(1) Ru(1) C(3) 156.5(2) yes . . .
N(1) Ru(1) C(4) 117.66(17) yes . . .
N(1) Ru(1) C(5) 98.10(17) yes . . .
C(1) Ru(1) C(2) 38.47(19) yes . . .
C(1) Ru(1) C(3) 64.4(2) yes . . .
C(1) Ru(1) C(4) 63.8(2) yes . . .
C(1) Ru(1) C(5) 38.3(2) yes . . .
C(2) Ru(1) C(3) 38.6(2) yes . . .
C(2) Ru(1) C(4) 64.5(2) yes . . .
C(2) Ru(1) C(5) 63.8(2) yes . . .
C(3) Ru(1) C(4) 38.9(2) yes . . .
C(3) Ru(1) C(5) 63.5(2) yes . . .
C(4) Ru(1) C(5) 37.0(2) yes . . .
Ru(1) P(1) C(11) 120.3(2) yes . . .
Ru(1) P(1) C(17) 120.1(2) yes . . .
Ru(1) P(1) C(23) 105.1(2) yes . . .
C(11) P(1) C(17) 102.6(2) yes . . .
C(11) P(1) C(23) 100.6(2) yes . . .
C(17) P(1) C(23) 105.7(3) yes . . .
Ru(1) N(1) C(24) 115.2(2) yes . . .
Ru(1) N(1) C(28) 114.7(3) yes . . .
C(24) N(1) C(28) 109.9(3) yes . . .
Ru(1) C(1) C(2) 70.0(3) yes . . .
Ru(1) C(1) C(5) 73.0(3) yes . . .
Ru(1) C(1) C(6) 134.2(4) yes . . .
C(2) C(1) C(5) 107.8(4) yes . . .
C(2) C(1) C(6) 125.2(4) yes . . .
C(5) C(1) C(6) 125.3(4) yes . . .
Ru(1) C(2) C(1) 71.5(2) yes . . .
Ru(1) C(2) C(3) 70.2(3) yes . . .
Ru(1) C(2) C(7) 129.3(4) yes . . .
C(1) C(2) C(3) 107.9(4) yes . . .
C(1) C(2) C(7) 126.0(4) yes . . .
C(3) C(2) C(7) 125.8(4) yes . . .
Ru(1) C(3) C(2) 71.2(3) yes . . .
Ru(1) C(3) C(4) 73.1(3) yes . . .
Ru(1) C(3) C(8) 126.8(4) yes . . .
C(2) C(3) C(4) 108.4(4) yes . . .
C(2) C(3) C(8) 125.5(4) yes . . .
C(4) C(3) C(8) 125.8(5) yes . . .
Ru(1) C(4) C(3) 68.0(3) yes . . .
Ru(1) C(4) C(5) 72.4(3) yes . . .
Ru(1) C(4) C(9) 126.0(4) yes . . .
C(3) C(4) C(5) 107.4(4) yes . . .
C(3) C(4) C(9) 126.1(4) yes . . .
C(5) C(4) C(9) 126.5(4) yes . . .
Ru(1) C(5) C(1) 68.7(3) yes . . .
Ru(1) C(5) C(4) 70.6(3) yes . . .
Ru(1) C(5) C(10) 128.6(4) yes . . .
C(1) C(5) C(4) 108.5(4) yes . . .
C(1) C(5) C(10) 123.4(5) yes . . .
C(4) C(5) C(10) 128.1(5) yes . . .
P(1) C(11) C(12) 118.9(4) yes . . .
P(1) C(11) C(16) 123.6(5) yes . . .
C(12) C(11) C(16) 117.5(5) yes . . .
C(11) C(12) C(13) 121.0(5) yes . . .
C(12) C(13) C(14) 120.1(6) yes . . .
C(13) C(14) C(15) 120.1(6) yes . . .
C(14) C(15) C(16) 120.7(5) yes . . .
C(11) C(16) C(15) 120.6(6) yes . . .
P(1) C(17) C(18) 118.8(6) yes . . .
P(1) C(17) C(22) 124.5(5) yes . . .
C(18) C(17) C(22) 116.6(6) yes . . .
C(17) C(18) C(19) 122.2(8) yes . . .
C(18) C(19) C(20) 120.3(7) yes . . .
C(19) C(20) C(21) 119.1(7) yes . . .
C(20) C(21) C(22) 121.4(8) yes . . .
C(17) C(22) C(21) 120.4(7) yes . . .
P(1) C(23) C(24) 108.7(4) yes . . .
N(1) C(24) C(23) 108.7(4) yes . . .
N(1) C(24) C(25) 114.0(4) yes . . .
C(23) C(24) C(25) 110.8(4) yes . . .
C(24) C(25) C(26) 112.2(5) yes . . .
C(25) C(26) C(27) 110.6(4) yes . . .
C(26) C(27) C(28) 111.7(4) yes . . .
N(1) C(28) C(27) 113.1(5) yes . . .
Ru(1) N(1) H(26) 105.7 no . . .
C(24) N(1) H(26) 105.7 no . . .
C(28) N(1) H(26) 104.5 no . . .
C(1) C(6) H(1) 108.9(5) no . . .
C(1) C(6) H(2) 110.4(7) no . . .
C(1) C(6) H(3) 109.1(5) no . . .
H(1) C(6) H(2) 109.5(7) no . . .
H(1) C(6) H(3) 109.5(8) no . . .
H(2) C(6) H(3) 109.5(7) no . . .
C(2) C(7) H(4) 110.0(6) no . . .
C(2) C(7) H(5) 109.3(6) no . . .
C(2) C(7) H(6) 109.1(5) no . . .
H(4) C(7) H(5) 109.5(6) no . . .
H(4) C(7) H(6) 109.5(8) no . . .
H(5) C(7) H(6) 109.5(7) no . . .
C(3) C(8) H(7) 108.7(6) no . . .
C(3) C(8) H(8) 109.7(6) no . . .
C(3) C(8) H(9) 110.0(7) no . . .
H(7) C(8) H(8) 109.5(8) no . . .
H(7) C(8) H(9) 109.5(8) no . . .
H(8) C(8) H(9) 109.5(7) no . . .
C(4) C(9) H(10) 109.0(7) no . . .
C(4) C(9) H(11) 110.3(6) no . . .
C(4) C(9) H(12) 109.1(8) no . . .
H(10) C(9) H(11) 109.5(10) no . . .
H(10) C(9) H(12) 109.5(8) no . . .
H(11) C(9) H(12) 109.5(9) no . . .
C(5) C(10) H(13) 108.6(6) no . . .
C(5) C(10) H(14) 109.4(7) no . . .
C(5) C(10) H(15) 110.3(7) no . . .
H(13) C(10) H(14) 109.5(9) no . . .
H(13) C(10) H(15) 109.5(9) no . . .
H(14) C(10) H(15) 109.5(8) no . . .
C(11) C(12) H(16) 118.6(6) no . . .
C(13) C(12) H(16) 120.4(7) no . . .
C(12) C(13) H(17) 119.7(7) no . . .
C(14) C(13) H(17) 120.1(7) no . . .
C(13) C(14) H(18) 119.3(8) no . . .
C(15) C(14) H(18) 120.6(7) no . . .
C(14) C(15) H(19) 119.0(8) no . . .
C(16) C(15) H(19) 120.3(8) no . . .
C(11) C(16) H(20) 118.9(6) no . . .
C(15) C(16) H(20) 120.5(6) no . . .
C(17) C(18) H(21) 118.4(8) no . . .
C(19) C(18) H(21) 119.4(9) no . . .
C(18) C(19) H(22) 120.6(11) no . . .
C(20) C(19) H(22) 119.1(9) no . . .
C(19) C(20) H(23) 120.6(9) no . . .
C(21) C(20) H(23) 120.3(10) no . . .
C(20) C(21) H(24) 119.5(10) no . . .
C(22) C(21) H(24) 119.1(10) no . . .
C(17) C(22) H(25) 119.2(9) no . . .
C(21) C(22) H(25) 120.4(10) no . . .
P(1) C(23) H(27) 109.7 no . . .
P(1) C(23) H(28) 109.5 no . . .
C(24) C(23) H(27) 109.7 no . . .
C(24) C(23) H(28) 109.9 no . . .
H(27) C(23) H(28) 109.5 no . . .
N(1) C(24) H(29) 107.5 no . . .
C(23) C(24) H(29) 107.7 no . . .
C(25) C(24) H(29) 108.0 no . . .
C(24) C(25) H(30) 108.9 no . . .
C(24) C(25) H(31) 108.9 no . . .
C(26) C(25) H(30) 108.1 no . . .
C(26) C(25) H(31) 109.3 no . . .
H(30) C(25) H(31) 109.5 no . . .
C(25) C(26) H(32) 109.9 no . . .
C(25) C(26) H(33) 108.2 no . . .
C(27) C(26) H(32) 110.2 no . . .
C(27) C(26) H(33) 108.5 no . . .
H(32) C(26) H(33) 109.5 no . . .
C(26) C(27) H(34) 108.5 no . . .
C(26) C(27) H(35) 108.8 no . . .
C(28) C(27) H(34) 108.6 no . . .
C(28) C(27) H(35) 109.6 no . . .
H(34) C(27) H(35) 109.5 no . . .
N(1) C(28) H(36) 107.4 no . . .
N(1) C(28) H(37) 109.0 no . . .
C(27) C(28) H(36) 108.5 no . . .
C(27) C(28) H(37) 109.3 no . . .
H(36) C(28) H(37) 109.5 no . . .

loop_
_geom_bond_atom_site_label_1
_geom_bond_atom_site_label_2
_geom_bond_distance
_geom_bond_publ_flag
_geom_bond_site_symmetry_1
_geom_bond_site_symmetry_2
Ru(1) Cl(1) 2.4881(18) yes . .
Ru(1) P(1) 2.2859(16) yes . .
Ru(1) N(1) 2.212(3) yes . .
Ru(1) C(1) 2.183(5) yes . .
Ru(1) C(2) 2.163(5) yes . .
Ru(1) C(3) 2.151(6) yes . .
Ru(1) C(4) 2.218(6) yes . .
Ru(1) C(5) 2.242(6) yes . .
P(1) C(11) 1.837(6) yes . .
P(1) C(17) 1.825(6) yes . .
P(1) C(23) 1.862(5) yes . .
N(1) C(24) 1.479(7) yes . .
N(1) C(28) 1.497(6) yes . .
C(1) C(2) 1.432(7) yes . .
C(1) C(5) 1.451(8) yes . .
C(1) C(6) 1.520(7) yes . .
C(2) C(3) 1.427(8) yes . .
C(2) C(7) 1.490(7) yes . .
C(3) C(4) 1.456(7) yes . .
C(3) C(8) 1.508(8) yes . .
C(4) C(5) 1.414(7) yes . .
C(4) C(9) 1.502(8) yes . .
C(5) C(10) 1.496(8) yes . .
C(11) C(12) 1.405(9) yes . .
C(11) C(16) 1.409(7) yes . .
C(12) C(13) 1.397(9) yes . .
C(13) C(14) 1.373(9) yes . .
C(14) C(15) 1.378(10) yes . .
C(15) C(16) 1.391(9) yes . .
C(17) C(18) 1.385(10) yes . .
C(17) C(22) 1.403(12) yes . .
C(18) C(19) 1.394(11) yes . .
C(19) C(20) 1.363(13) yes . .
C(20) C(21) 1.366(11) yes . .
C(21) C(22) 1.397(12) yes . .
C(23) C(24) 1.518(7) yes . .
C(24) C(25) 1.524(6) yes . .
C(25) C(26) 1.525(8) yes . .
C(26) C(27) 1.501(9) yes . .
C(27) C(28) 1.534(7) yes . .
N(1) H(26) 0.950 no . .
C(6) H(1) 0.950(7) no . .
C(6) H(2) 0.950(9) no . .
C(6) H(3) 0.950(8) no . .
C(7) H(4) 0.950(8) no . .
C(7) H(5) 0.950(8) no . .
C(7) H(6) 0.950(9) no . .
C(8) H(7) 0.950(8) no . .
C(8) H(8) 0.950(8) no . .
C(8) H(9) 0.950(10) no . .
C(9) H(10) 0.950(8) no . .
C(9) H(11) 0.950(11) no . .
C(9) H(12) 0.950(10) no . .
C(10) H(13) 0.950(10) no . .
C(10) H(14) 0.950(11) no . .
C(10) H(15) 0.950(9) no . .
C(12) H(16) 0.950(7) no . .
C(13) H(17) 0.950(10) no . .
C(14) H(18) 0.950(9) no . .
C(15) H(19) 0.950(8) no . .
C(16) H(20) 0.950(9) no . .
C(18) H(21) 0.950(13) no . .
C(19) H(22) 0.950(11) no . .
C(20) H(23) 0.950(10) no . .
C(21) H(24) 0.950(13) no . .
C(22) H(25) 0.950(11) no . .
C(23) H(27) 0.950 no . .
C(23) H(28) 0.950 no . .
C(24) H(29) 0.950 no . .
C(25) H(30) 0.950 no . .
C(25) H(31) 0.950 no . .
C(26) H(32) 0.950 no . .
C(26) H(33) 0.950 no . .
C(27) H(34) 0.950 no . .
C(27) H(35) 0.950 no . .
C(28) H(36) 0.950 no . .
C(28) H(37) 0.950 no . .

loop_
_geom_contact_atom_site_label_1
_geom_contact_atom_site_label_2
_geom_contact_distance
_geom_contact_publ_flag
_geom_contact_site_symmetry_1
_geom_contact_site_symmetry_2
Cl(1) N(1) 3.457(4) ? . 2_555
N(1) Cl(1) 3.457(4) ? . 2_545
Cl(1) H(3) 2.859(5) ? . 2_555
Cl(1) H(13) 3.392(8) ? . 2_555
Cl(1) H(16) 3.160(5) ? . 2_555
Cl(1) H(26) 2.508 ? . 2_555
Cl(1) H(27) 3.593 ? . 2_555
Cl(1) H(30) 3.435 ? . 2_555
Cl(1) H(34) 3.282 ? . 2_555
C(1) H(31) 3.360 ? . 1_655
C(2) H(31) 2.878 ? . 1_655
C(3) H(31) 2.833 ? . 1_655
C(4) H(31) 3.271 ? . 1_655
C(4) H(32) 3.199 ? . 1_655
C(4) H(33) 3.467 ? . 1_655
C(5) H(31) 3.548 ? . 1_655
C(5) H(32) 3.250 ? . 1_655
C(6) H(7) 3.423(10) ? . 2_645
C(6) H(11) 3.533(9) ? . 2_645
C(6) H(29) 3.265 ? . 2_545
C(6) H(33) 2.909 ? . 2_545
C(6) H(36) 3.368 ? . 2_545
C(7) H(18) 3.231(9) ? . 2_656
C(7) H(22) 3.419(9) ? . 2_646
C(7) H(23) 3.379(8) ? . 2_646
C(7) H(31) 3.301 ? . 1_655
C(8) H(2) 3.051(10) ? . 2_655
C(8) H(18) 3.277(9) ? . 2_656
C(8) H(19) 3.340(9) ? . 2_656
C(8) H(30) 3.150 ? . 2_555
C(8) H(31) 3.265 ? . 1_655
C(8) H(32) 3.595 ? . 2_555
C(8) H(34) 3.517 ? . 2_555
C(9) H(32) 3.469 ? . 1_655
C(9) H(33) 3.436 ? . 1_655
C(10) H(19) 3.578(11) ? . 1_554
C(10) H(32) 3.546 ? . 1_655
C(11) H(24) 3.321(12) ? . 2_546
C(12) H(24) 2.875(12) ? . 2_546
C(12) H(36) 3.328 ? . 2_545
C(13) H(24) 2.722(13) ? . 2_546
C(13) H(35) 3.407 ? . 2_545
C(13) H(36) 3.182 ? . 2_545
C(14) H(4) 3.246(9) ? . 2_646
C(14) H(9) 3.373(8) ? . 2_646
C(14) H(21) 3.453(10) ? . 2_646
C(14) H(22) 3.296(11) ? . 2_646
C(14) H(24) 3.016(11) ? . 2_546
C(15) H(9) 3.390(8) ? . 2_646
C(15) H(14) 3.054(11) ? . 1_556
C(15) H(22) 3.108(12) ? . 2_646
C(15) H(24) 3.416(10) ? . 2_546
C(15) H(32) 3.280 ? . 1_656
C(15) H(35) 3.475 ? . 1_656
C(16) H(14) 3.482(10) ? . 1_556
C(16) H(24) 3.555(11) ? . 2_546
C(18) H(18) 3.550(11) ? . 2_656
C(18) H(34) 3.184 ? . 2_555
C(19) H(5) 3.492(9) ? . 2_656
C(19) H(34) 3.123 ? . 2_555
C(19) H(35) 3.443 ? . 2_555
C(20) H(5) 3.246(8) ? . 2_656
C(21) H(10) 3.318(10) ? . 1_556
C(23) H(23) 3.595(11) ? . 2_546
C(24) H(3) 3.584(7) ? . 2_555
C(25) H(7) 3.199(8) ? . 2_545
C(26) H(2) 3.449(8) ? . 2_555
C(26) H(7) 3.567(8) ? . 2_545
C(26) H(11) 3.329(9) ? . 1_455
C(26) H(19) 3.118(8) ? . 1_454
C(27) H(17) 3.178(10) ? . 2_555
C(27) H(19) 3.126(8) ? . 1_454
C(27) H(22) 3.274(10) ? . 2_545
C(28) H(3) 3.511(9) ? . 2_555
C(28) H(17) 2.973(9) ? . 2_555
H(1) H(11) 3.114(9) ? . 2_645
H(1) H(33) 2.742 ? . 2_545
H(1) H(36) 3.400 ? . 2_545
H(2) C(8) 3.051(10) ? . 2_645
H(2) C(26) 3.449(8) ? . 2_545
H(2) H(7) 2.577(10) ? . 2_645
H(2) H(8) 2.704(10) ? . 2_645
H(2) H(11) 3.057(8) ? . 2_645
H(2) H(29) 2.908 ? . 2_545
H(2) H(31) 3.475 ? . 2_545
H(2) H(33) 2.581 ? . 2_545
H(3) Cl(1) 2.859(5) ? . 2_545
H(3) C(24) 3.584(7) ? . 2_545
H(3) C(28) 3.511(9) ? . 2_545
H(3) H(29) 2.757 ? . 2_545
H(3) H(33) 2.917 ? . 2_545
H(3) H(36) 2.654 ? . 2_545
H(4) C(14) 3.246(9) ? . 2_656
H(4) H(18) 2.304(9) ? . 2_656
H(4) H(23) 3.448(8) ? . 2_646
H(4) H(31) 3.410 ? . 1_655
H(5) C(19) 3.492(9) ? . 2_646
H(5) C(20) 3.246(8) ? . 2_646
H(5) H(22) 3.056(10) ? . 2_646
H(5) H(23) 2.618(8) ? . 2_646
H(5) H(28) 3.312 ? . 1_655
H(5) H(31) 3.019 ? . 1_655
H(6) H(18) 3.503(9) ? . 2_656
H(6) H(22) 3.046(8) ? . 2_646
H(7) C(6) 3.423(10) ? . 2_655
H(7) C(25) 3.199(8) ? . 2_555
H(7) C(26) 3.567(8) ? . 2_555
H(7) H(2) 2.577(10) ? . 2_655
H(7) H(19) 3.575(9) ? . 2_656
H(7) H(30) 2.354 ? . 2_555
H(7) H(31) 3.524 ? . 2_555
H(7) H(32) 3.179 ? . 2_555
H(7) H(34) 3.370 ? . 2_555
H(8) H(2) 2.704(10) ? . 2_655
H(8) H(13) 3.207(9) ? . 2_655
H(8) H(14) 3.504(8) ? . 2_655
H(8) H(18) 2.970(10) ? . 2_656
H(8) H(19) 3.211(9) ? . 2_656
H(8) H(29) 3.480 ? . 1_655
H(8) H(31) 2.796 ? . 1_655
H(9) C(14) 3.373(8) ? . 2_656
H(9) C(15) 3.390(8) ? . 2_656
H(9) H(18) 2.740(8) ? . 2_656
H(9) H(19) 2.755(8) ? . 2_656
H(9) H(30) 3.153 ? . 2_555
H(9) H(32) 3.287 ? . 2_555
H(9) H(34) 2.807 ? . 2_555
H(10) C(21) 3.318(10) ? . 1_554
H(10) H(20) 3.596(10) ? . 1_554
H(10) H(24) 3.183(10) ? . 1_554
H(10) H(32) 3.562 ? . 1_655
H(11) C(6) 3.533(9) ? . 2_655
H(11) C(26) 3.329(9) ? . 1_655
H(11) H(1) 3.114(9) ? . 2_655
H(11) H(2) 3.057(8) ? . 2_655
H(11) H(32) 3.088 ? . 1_655
H(11) H(33) 2.721 ? . 1_655
H(12) H(16) 3.243(9) ? . 2_555
H(12) H(24) 3.513(9) ? . 1_554
H(12) H(27) 2.856 ? . 2_555
H(12) H(30) 3.005 ? . 2_555
H(13) Cl(1) 3.392(8) ? . 2_545
H(13) H(8) 3.207(9) ? . 2_645
H(13) H(29) 3.184 ? . 2_545
H(14) C(15) 3.054(11) ? . 1_554
H(14) C(16) 3.482(10) ? . 1_554
H(14) H(8) 3.504(8) ? . 2_645
H(14) H(19) 2.680(11) ? . 1_554
H(14) H(20) 3.459(10) ? . 1_554
H(14) H(32) 2.961 ? . 1_655
H(16) Cl(1) 3.160(5) ? . 2_545
H(16) H(12) 3.243(9) ? . 2_545
H(16) H(24) 3.259(12) ? . 2_546
H(16) H(36) 2.804 ? . 2_545
H(17) C(27) 3.178(10) ? . 2_545
H(17) C(28) 2.973(9) ? . 2_545
H(17) H(24) 3.012(13) ? . 2_546
H(17) H(35) 2.565 ? . 2_545
H(17) H(36) 2.497 ? . 2_545
H(17) H(37) 2.912 ? . 2_545
H(18) C(7) 3.231(9) ? . 2_646
H(18) C(8) 3.277(9) ? . 2_646
H(18) C(18) 3.550(11) ? . 2_646
H(18) H(4) 2.304(9) ? . 2_646
H(18) H(6) 3.503(9) ? . 2_646
H(18) H(8) 2.970(10) ? . 2_646
H(18) H(9) 2.740(8) ? . 2_646
H(18) H(21) 2.920(10) ? . 2_646
H(18) H(22) 3.419(12) ? . 2_646
H(18) H(24) 3.478(10) ? . 2_546
H(18) H(25) 3.591(11) ? . 2_546
H(19) C(8) 3.340(9) ? . 2_646
H(19) C(10) 3.578(11) ? . 1_556
H(19) C(26) 3.118(8) ? . 1_656
H(19) C(27) 3.126(8) ? . 1_656
H(19) H(7) 3.575(9) ? . 2_646
H(19) H(8) 3.211(9) ? . 2_646
H(19) H(9) 2.755(8) ? . 2_646
H(19) H(14) 2.680(11) ? . 1_556
H(19) H(21) 3.456(11) ? . 2_646
H(19) H(22) 3.124(12) ? . 2_646
H(19) H(32) 2.390 ? . 1_656
H(19) H(34) 2.880 ? . 1_656
H(19) H(35) 2.910 ? . 1_656
H(20) H(10) 3.596(10) ? . 1_556
H(20) H(14) 3.459(10) ? . 1_556
H(20) H(32) 3.531 ? . 1_656
H(20) H(35) 3.454 ? . 1_656
H(21) C(14) 3.453(10) ? . 2_656
H(21) H(18) 2.920(10) ? . 2_656
H(21) H(19) 3.456(11) ? . 2_656
H(21) H(34) 2.870 ? . 2_555
H(22) C(7) 3.419(9) ? . 2_656
H(22) C(14) 3.296(11) ? . 2_656
H(22) C(15) 3.108(12) ? . 2_656
H(22) C(27) 3.274(10) ? . 2_555
H(22) H(5) 3.056(10) ? . 2_656
H(22) H(6) 3.046(8) ? . 2_656
H(22) H(18) 3.419(12) ? . 2_656
H(22) H(19) 3.124(12) ? . 2_656
H(22) H(34) 2.836 ? . 2_555
H(22) H(35) 2.852 ? . 2_555
H(23) C(7) 3.379(8) ? . 2_656
H(23) C(23) 3.595(11) ? . 2_556
H(23) H(4) 3.448(8) ? . 2_656
H(23) H(5) 2.618(8) ? . 2_656
H(23) H(25) 3.385(11) ? . 2_556
H(23) H(27) 3.271 ? . 2_556
H(23) H(28) 3.051 ? . 2_556
H(24) C(11) 3.321(12) ? . 2_556
H(24) C(12) 2.875(12) ? . 2_556
H(24) C(13) 2.722(13) ? . 2_556
H(24) C(14) 3.016(11) ? . 2_556
H(24) C(15) 3.416(10) ? . 2_556
H(24) C(16) 3.555(11) ? . 2_556
H(24) H(10) 3.183(10) ? . 1_556
H(24) H(12) 3.513(9) ? . 1_556
H(24) H(16) 3.259(12) ? . 2_556
H(24) H(17) 3.012(13) ? . 2_556
H(24) H(18) 3.478(10) ? . 2_556
H(24) H(27) 3.472 ? . 2_556
H(25) H(18) 3.591(11) ? . 2_556
H(25) H(23) 3.385(11) ? . 2_546
H(26) Cl(1) 2.508 ? . 2_545
H(27) Cl(1) 3.593 ? . 2_545
H(27) H(12) 2.856 ? . 2_545
H(27) H(23) 3.271 ? . 2_546
H(27) H(24) 3.472 ? . 2_546
H(28) H(5) 3.312 ? . 1_455
H(28) H(23) 3.051 ? . 2_546
H(29) C(6) 3.265 ? . 2_555
H(29) H(2) 2.908 ? . 2_555
H(29) H(3) 2.757 ? . 2_555
H(29) H(8) 3.480 ? . 1_455
H(29) H(13) 3.184 ? . 2_555
H(30) Cl(1) 3.435 ? . 2_545
H(30) C(8) 3.150 ? . 2_545
H(30) H(7) 2.354 ? . 2_545
H(30) H(9) 3.153 ? . 2_545
H(30) H(12) 3.005 ? . 2_545
H(31) C(1) 3.360 ? . 1_455
H(31) C(2) 2.878 ? . 1_455
H(31) C(3) 2.833 ? . 1_455
H(31) C(4) 3.271 ? . 1_455
H(31) C(5) 3.548 ? . 1_455
H(31) C(7) 3.301 ? . 1_455
H(31) C(8) 3.265 ? . 1_455
H(31) H(2) 3.475 ? . 2_555
H(31) H(4) 3.410 ? . 1_455
H(31) H(5) 3.019 ? . 1_455
H(31) H(7) 3.524 ? . 2_545
H(31) H(8) 2.796 ? . 1_455
H(32) C(4) 3.199 ? . 1_455
H(32) C(5) 3.250 ? . 1_455
H(32) C(8) 3.595 ? . 2_545
H(32) C(9) 3.469 ? . 1_455
H(32) C(10) 3.546 ? . 1_455
H(32) C(15) 3.280 ? . 1_454
H(32) H(7) 3.179 ? . 2_545
H(32) H(9) 3.287 ? . 2_545
H(32) H(10) 3.562 ? . 1_455
H(32) H(11) 3.088 ? . 1_455
H(32) H(14) 2.961 ? . 1_455
H(32) H(19) 2.390 ? . 1_454
H(32) H(20) 3.531 ? . 1_454
H(33) C(4) 3.467 ? . 1_455
H(33) C(6) 2.909 ? . 2_555
H(33) C(9) 3.436 ? . 1_455
H(33) H(1) 2.742 ? . 2_555
H(33) H(2) 2.581 ? . 2_555
H(33) H(3) 2.917 ? . 2_555
H(33) H(11) 2.721 ? . 1_455
H(34) Cl(1) 3.282 ? . 2_545
H(34) C(8) 3.517 ? . 2_545
H(34) C(18) 3.184 ? . 2_545
H(34) C(19) 3.123 ? . 2_545
H(34) H(7) 3.370 ? . 2_545
H(34) H(9) 2.807 ? . 2_545
H(34) H(19) 2.880 ? . 1_454
H(34) H(21) 2.870 ? . 2_545
H(34) H(22) 2.836 ? . 2_545
H(35) C(13) 3.407 ? . 2_555
H(35) C(15) 3.475 ? . 1_454
H(35) C(19) 3.443 ? . 2_545
H(35) H(17) 2.565 ? . 2_555
H(35) H(19) 2.910 ? . 1_454
H(35) H(20) 3.454 ? . 1_454
H(35) H(22) 2.852 ? . 2_545
H(36) C(6) 3.368 ? . 2_555
H(36) C(12) 3.328 ? . 2_555
H(36) C(13) 3.182 ? . 2_555
H(36) H(1) 3.400 ? . 2_555
H(36) H(3) 2.654 ? . 2_555
H(36) H(16) 2.804 ? . 2_555
H(36) H(17) 2.497 ? . 2_555
H(37) H(17) 2.912 ? . 2_555

loop_
_geom_torsion_atom_site_label_1
_geom_torsion_atom_site_label_2
_geom_torsion_atom_site_label_3
_geom_torsion_atom_site_label_4
_geom_torsion
_geom_torsion_publ_flag
_geom_torsion_site_symmetry_1
_geom_torsion_site_symmetry_2
_geom_torsion_site_symmetry_3
_geom_torsion_site_symmetry_4
Cl(1) Ru(1) P(1) C(11) -163.2(2) ? . . . .
Cl(1) Ru(1) P(1) C(17) -34.2(2) ? . . . .
Cl(1) Ru(1) P(1) C(23) 84.6(2) ? . . . .
Cl(1) Ru(1) N(1) C(24) -64.9(3) ? . . . .
Cl(1) Ru(1) N(1) C(28) 64.1(3) ? . . . .
Cl(1) Ru(1) C(1) C(2) 65.8(5) ? . . . .
Cl(1) Ru(1) C(1) C(5) -51.1(4) ? . . . .
Cl(1) Ru(1) C(1) C(6) -174.1(3) ? . . . .
Cl(1) Ru(1) C(2) C(1) -150.9(3) ? . . . .
Cl(1) Ru(1) C(2) C(3) -33.3(4) ? . . . .
Cl(1) Ru(1) C(2) C(7) 87.3(5) ? . . . .
Cl(1) Ru(1) C(3) C(2) 153.9(3) ? . . . .
Cl(1) Ru(1) C(3) C(4) -89.2(2) ? . . . .
Cl(1) Ru(1) C(3) C(8) 33.1(5) ? . . . .
Cl(1) Ru(1) C(4) C(3) 92.4(3) ? . . . .
Cl(1) Ru(1) C(4) C(5) -149.8(2) ? . . . .
Cl(1) Ru(1) C(4) C(9) -27.1(4) ? . . . .
Cl(1) Ru(1) C(5) C(1) 156.7(2) ? . . . .
Cl(1) Ru(1) C(5) C(4) 36.9(3) ? . . . .
Cl(1) Ru(1) C(5) C(10) -86.9(5) ? . . . .
P(1) Ru(1) N(1) C(24) 27.5(3) ? . . . .
P(1) Ru(1) N(1) C(28) 156.6(3) ? . . . .
N(1) Ru(1) P(1) C(11) 112.1(2) ? . . . .
N(1) Ru(1) P(1) C(17) -118.9(2) ? . . . .
N(1) Ru(1) P(1) C(23) -0.2(2) ? . . . .
P(1) Ru(1) C(1) C(2) -80.3(3) ? . . . .
P(1) Ru(1) C(1) C(5) 162.9(2) ? . . . .
P(1) Ru(1) C(1) C(6) 39.9(5) ? . . . .
C(1) Ru(1) P(1) C(11) 3.0(2) ? . . . .
C(1) Ru(1) P(1) C(17) 132.0(2) ? . . . .
C(1) Ru(1) P(1) C(23) -109.2(2) ? . . . .
P(1) Ru(1) C(2) C(1) 109.8(3) ? . . . .
P(1) Ru(1) C(2) C(3) -132.5(3) ? . . . .
P(1) Ru(1) C(2) C(7) -12.0(5) ? . . . .
C(2) Ru(1) P(1) C(11) -35.4(2) ? . . . .
C(2) Ru(1) P(1) C(17) 93.6(2) ? . . . .
C(2) Ru(1) P(1) C(23) -147.7(2) ? . . . .
P(1) Ru(1) C(3) C(2) 60.1(3) ? . . . .
P(1) Ru(1) C(3) C(4) 177.0(2) ? . . . .
P(1) Ru(1) C(3) C(8) -60.6(5) ? . . . .
C(3) Ru(1) P(1) C(11) -68.7(3) ? . . . .
C(3) Ru(1) P(1) C(17) 60.3(3) ? . . . .
C(3) Ru(1) P(1) C(23) 179.1(2) ? . . . .
P(1) Ru(1) C(4) C(3) -8.1(6) ? . . . .
P(1) Ru(1) C(4) C(5) 109.7(4) ? . . . .
P(1) Ru(1) C(4) C(9) -127.6(4) ? . . . .
C(4) Ru(1) P(1) C(11) -62.6(5) ? . . . .
C(4) Ru(1) P(1) C(17) 66.4(5) ? . . . .
C(4) Ru(1) P(1) C(23) -174.9(4) ? . . . .
P(1) Ru(1) C(5) C(1) -29.0(4) ? . . . .
P(1) Ru(1) C(5) C(4) -148.9(2) ? . . . .
P(1) Ru(1) C(5) C(10) 87.4(5) ? . . . .
C(5) Ru(1) P(1) C(11) 21.6(3) ? . . . .
C(5) Ru(1) P(1) C(17) 150.7(3) ? . . . .
C(5) Ru(1) P(1) C(23) -90.6(2) ? . . . .
N(1) Ru(1) C(1) C(2) -167.3(3) ? . . . .
N(1) Ru(1) C(1) C(5) 75.8(3) ? . . . .
N(1) Ru(1) C(1) C(6) -47.2(5) ? . . . .
C(1) Ru(1) N(1) C(24) 135.1(3) ? . . . .
C(1) Ru(1) N(1) C(28) -95.8(4) ? . . . .
N(1) Ru(1) C(2) C(1) 22.7(6) ? . . . .
N(1) Ru(1) C(2) C(3) 140.3(4) ? . . . .
N(1) Ru(1) C(2) C(7) -99.1(5) ? . . . .
C(2) Ru(1) N(1) C(24) 120.2(4) ? . . . .
C(2) Ru(1) N(1) C(28) -110.7(4) ? . . . .
N(1) Ru(1) C(3) C(2) -121.8(4) ? . . . .
N(1) Ru(1) C(3) C(4) -5.0(6) ? . . . .
N(1) Ru(1) C(3) C(8) 117.4(5) ? . . . .
C(3) Ru(1) N(1) C(24) -150.8(5) ? . . . .
C(3) Ru(1) N(1) C(28) -21.8(6) ? . . . .
N(1) Ru(1) C(4) C(3) 177.8(3) ? . . . .
N(1) Ru(1) C(4) C(5) -64.4(3) ? . . . .
N(1) Ru(1) C(4) C(9) 58.3(4) ? . . . .
C(4) Ru(1) N(1) C(24) -154.3(3) ? . . . .
C(4) Ru(1) N(1) C(28) -25.3(4) ? . . . .
N(1) Ru(1) C(5) C(1) -113.9(3) ? . . . .
N(1) Ru(1) C(5) C(4) 126.2(2) ? . . . .
N(1) Ru(1) C(5) C(10) 2.5(5) ? . . . .
C(5) Ru(1) N(1) C(24) 172.4(3) ? . . . .
C(5) Ru(1) N(1) C(28) -58.5(4) ? . . . .
C(1) Ru(1) C(2) C(3) 117.6(5) ? . . . .
C(1) Ru(1) C(2) C(7) -121.8(6) ? . . . .
C(2) Ru(1) C(1) C(5) -116.8(5) ? . . . .
C(2) Ru(1) C(1) C(6) 120.1(6) ? . . . .
C(1) Ru(1) C(3) C(2) -37.7(3) ? . . . .
C(1) Ru(1) C(3) C(4) 79.2(3) ? . . . .
C(1) Ru(1) C(3) C(8) -158.4(5) ? . . . .
C(3) Ru(1) C(1) C(2) 37.8(3) ? . . . .
C(3) Ru(1) C(1) C(5) -79.0(3) ? . . . .
C(3) Ru(1) C(1) C(6) 157.9(5) ? . . . .
C(1) Ru(1) C(4) C(3) -81.0(3) ? . . . .
C(1) Ru(1) C(4) C(5) 36.8(2) ? . . . .
C(1) Ru(1) C(4) C(9) 159.5(5) ? . . . .
C(4) Ru(1) C(1) C(2) 81.3(3) ? . . . .
C(4) Ru(1) C(1) C(5) -35.6(3) ? . . . .
C(4) Ru(1) C(1) C(6) -158.6(5) ? . . . .
C(1) Ru(1) C(5) C(4) -119.8(4) ? . . . .
C(1) Ru(1) C(5) C(10) 116.4(6) ? . . . .
C(5) Ru(1) C(1) C(2) 116.8(5) ? . . . .
C(5) Ru(1) C(1) C(6) -123.1(6) ? . . . .
C(2) Ru(1) C(3) C(4) 116.9(4) ? . . . .
C(2) Ru(1) C(3) C(8) -120.8(6) ? . . . .
C(3) Ru(1) C(2) C(1) -117.6(5) ? . . . .
C(3) Ru(1) C(2) C(7) 120.6(6) ? . . . .
C(2) Ru(1) C(4) C(3) -38.1(3) ? . . . .
C(2) Ru(1) C(4) C(5) 79.7(3) ? . . . .
C(2) Ru(1) C(4) C(9) -157.6(5) ? . . . .
C(4) Ru(1) C(2) C(1) -79.3(3) ? . . . .
C(4) Ru(1) C(2) C(3) 38.4(3) ? . . . .
C(4) Ru(1) C(2) C(7) 158.9(5) ? . . . .
C(2) Ru(1) C(5) C(1) 38.2(3) ? . . . .
C(2) Ru(1) C(5) C(4) -81.6(3) ? . . . .
C(2) Ru(1) C(5) C(10) 154.6(6) ? . . . .
C(5) Ru(1) C(2) C(1) -38.0(3) ? . . . .
C(5) Ru(1) C(2) C(3) 79.6(3) ? . . . .
C(5) Ru(1) C(2) C(7) -159.8(5) ? . . . .
C(3) Ru(1) C(4) C(5) 117.8(4) ? . . . .
C(3) Ru(1) C(4) C(9) -119.5(5) ? . . . .
C(4) Ru(1) C(3) C(2) -116.9(4) ? . . . .
C(4) Ru(1) C(3) C(8) 122.4(6) ? . . . .
C(3) Ru(1) C(5) C(1) 81.5(3) ? . . . .
C(3) Ru(1) C(5) C(4) -38.3(2) ? . . . .
C(3) Ru(1) C(5) C(10) -162.1(6) ? . . . .
C(5) Ru(1) C(3) C(2) -80.4(3) ? . . . .
C(5) Ru(1) C(3) C(4) 36.4(3) ? . . . .
C(5) Ru(1) C(3) C(8) 158.8(5) ? . . . .
C(4) Ru(1) C(5) C(1) 119.8(4) ? . . . .
C(4) Ru(1) C(5) C(10) -123.7(6) ? . . . .
C(5) Ru(1) C(4) C(3) -117.8(4) ? . . . .
C(5) Ru(1) C(4) C(9) 122.7(5) ? . . . .
Ru(1) P(1) C(11) C(12) -57.5(6) ? . . . .
Ru(1) P(1) C(11) C(16) 120.8(5) ? . . . .
Ru(1) P(1) C(17) C(18) -36.4(5) ? . . . .
Ru(1) P(1) C(17) C(22) 145.6(4) ? . . . .
Ru(1) P(1) C(23) C(24) -25.2(4) ? . . . .
C(11) P(1) C(17) C(18) 100.2(5) ? . . . .
C(11) P(1) C(17) C(22) -77.8(5) ? . . . .
C(17) P(1) C(11) C(12) 166.0(5) ? . . . .
C(17) P(1) C(11) C(16) -15.7(7) ? . . . .
C(11) P(1) C(23) C(24) -150.7(4) ? . . . .
C(23) P(1) C(11) C(12) 57.1(6) ? . . . .
C(23) P(1) C(11) C(16) -124.6(6) ? . . . .
C(17) P(1) C(23) C(24) 102.9(4) ? . . . .
C(23) P(1) C(17) C(18) -154.8(5) ? . . . .
C(23) P(1) C(17) C(22) 27.2(6) ? . . . .
Ru(1) N(1) C(24) C(23) -51.2(4) ? . . . .
Ru(1) N(1) C(24) C(25) -175.3(3) ? . . . .
Ru(1) N(1) C(28) C(27) 174.0(4) ? . . . .
C(24) N(1) C(28) C(27) -54.3(6) ? . . . .
C(28) N(1) C(24) C(23) 177.4(4) ? . . . .
C(28) N(1) C(24) C(25) 53.3(5) ? . . . .
Ru(1) C(1) C(2) C(3) -61.2(4) ? . . . .
Ru(1) C(1) C(2) C(7) 125.6(6) ? . . . .
Ru(1) C(1) C(5) C(4) 59.6(4) ? . . . .
Ru(1) C(1) C(5) C(10) -123.0(6) ? . . . .
C(2) C(1) C(5) Ru(1) -61.7(4) ? . . . .
C(2) C(1) C(5) C(4) -2.1(7) ? . . . .
C(2) C(1) C(5) C(10) 175.3(6) ? . . . .
C(5) C(1) C(2) Ru(1) 63.7(4) ? . . . .
C(5) C(1) C(2) C(3) 2.6(7) ? . . . .
C(5) C(1) C(2) C(7) -170.7(6) ? . . . .
C(6) C(1) C(2) Ru(1) -130.7(6) ? . . . .
C(6) C(1) C(2) C(3) 168.2(6) ? . . . .
C(6) C(1) C(2) C(7) -5.0(10) ? . . . .
C(6) C(1) C(5) Ru(1) 132.6(6) ? . . . .
C(6) C(1) C(5) C(4) -167.7(5) ? . . . .
C(6) C(1) C(5) C(10) 9.6(10) ? . . . .
Ru(1) C(2) C(3) C(4) -64.0(4) ? . . . .
Ru(1) C(2) C(3) C(8) 122.2(7) ? . . . .
C(1) C(2) C(3) Ru(1) 62.0(4) ? . . . .
C(1) C(2) C(3) C(4) -2.0(7) ? . . . .
C(1) C(2) C(3) C(8) -175.8(6) ? . . . .
C(7) C(2) C(3) Ru(1) -124.8(6) ? . . . .
C(7) C(2) C(3) C(4) 171.2(6) ? . . . .
C(7) C(2) C(3) C(8) -2.5(10) ? . . . .
Ru(1) C(3) C(4) C(5) -62.1(4) ? . . . .
Ru(1) C(3) C(4) C(9) 119.4(6) ? . . . .
C(2) C(3) C(4) Ru(1) 62.8(4) ? . . . .
C(2) C(3) C(4) C(5) 0.7(7) ? . . . .
C(2) C(3) C(4) C(9) -177.8(6) ? . . . .
C(8) C(3) C(4) Ru(1) -123.5(6) ? . . . .
C(8) C(3) C(4) C(5) 174.4(6) ? . . . .
C(8) C(3) C(4) C(9) -4.1(10) ? . . . .
Ru(1) C(4) C(5) C(1) -58.4(4) ? . . . .
Ru(1) C(4) C(5) C(10) 124.4(6) ? . . . .
C(3) C(4) C(5) Ru(1) 59.3(4) ? . . . .
C(3) C(4) C(5) C(1) 0.9(7) ? . . . .
C(3) C(4) C(5) C(10) -176.4(6) ? . . . .
C(9) C(4) C(5) Ru(1) -122.2(6) ? . . . .
C(9) C(4) C(5) C(1) 179.4(6) ? . . . .
C(9) C(4) C(5) C(10) 2.1(11) ? . . . .
P(1) C(11) C(12) C(13) 177.9(6) ? . . . .
P(1) C(11) C(16) C(15) -178.1(5) ? . . . .
C(12) C(11) C(16) C(15) 0.2(8) ? . . . .
C(16) C(11) C(12) C(13) -0.5(10) ? . . . .
C(11) C(12) C(13) C(14) 0.7(12) ? . . . .
C(12) C(13) C(14) C(15) -0.5(11) ? . . . .
C(13) C(14) C(15) C(16) 0.1(10) ? . . . .
C(14) C(15) C(16) C(11) 0.1(9) ? . . . .
P(1) C(17) C(18) C(19) -176.7(5) ? . . . .
P(1) C(17) C(22) C(21) 179.0(5) ? . . . .
C(18) C(17) C(22) C(21) 0.9(9) ? . . . .
C(22) C(17) C(18) C(19) 1.5(9) ? . . . .
C(17) C(18) C(19) C(20) -2.7(11) ? . . . .
C(18) C(19) C(20) C(21) 1.4(10) ? . . . .
C(19) C(20) C(21) C(22) 1.0(11) ? . . . .
C(20) C(21) C(22) C(17) -2.2(11) ? . . . .
P(1) C(23) C(24) N(1) 47.6(5) ? . . . .
P(1) C(23) C(24) C(25) 173.6(4) ? . . . .
N(1) C(24) C(25) C(26) -53.0(6) ? . . . .
C(23) C(24) C(25) C(26) -176.0(4) ? . . . .
C(24) C(25) C(26) C(27) 51.4(6) ? . . . .
C(25) C(26) C(27) C(28) -52.6(6) ? . . . .
C(26) C(27) C(28) N(1) 55.5(6) ? . . . .
